data_4101857
loop_
_publ_author_name
'Amanda C. Bowman'
'Carsten Milsmann'
'Crisita Carmen Hojilla Atienza'
'Emil Lobkovsky'
'Karl Wieghardt'
'Paul J. Chirik'

_publ_section_title
;
 Synthesis and Molecular and Electronic Structures of Reduced
 Bis(imino)pyridine Cobalt Dinitrogen Complexes: Ligand versus Metal
 Reduction
;
_journal_name_full 'Journal of the American Chemical Society'
_journal_page_first 1676
_journal_page_last 1684
_journal_paper_doi 10.1021/ja908955t
_journal_volume 132
_journal_year 2010
_chemical_formula_moiety 'C33 H43 Co N5'
_chemical_formula_sum 'C33 H43 Co N5'
_chemical_formula_weight 568.65
_chemical_name_systematic
; 
 ? 
;
_space_group_IT_number 19
_symmetry_cell_setting orthorhombic
_symmetry_space_group_name_Hall 'P 2ac 2ab'
_symmetry_space_group_name_H-M 'P 21 21 21'
_atom_sites_solution_hydrogens geom
_atom_sites_solution_primary direct
_atom_sites_solution_secondary difmap
_audit_creation_method SHELXL-97
_cell_angle_alpha 90.00
_cell_angle_beta 90.00
_cell_angle_gamma 90.00
_cell_formula_units_Z 4
_cell_length_a 8.4360(12)
_cell_length_b 17.851(3)
_cell_length_c 20.117(3)
_cell_measurement_reflns_used 6485
_cell_measurement_temperature 173(2)
_cell_measurement_theta_max 26.87
_cell_measurement_theta_min 2.29
_cell_volume 3029.4(8)
_computing_cell_refinement 'Bruker SAINT+'
_computing_data_collection 'Bruker APEX2'
_computing_data_reduction 'Bruker SAINT+'
_computing_molecular_graphics 'Bruker SHELXTL'
_computing_publication_material 'Bruker SHELXTL'
_computing_structure_refinement 'SHELXL-97 (Sheldrick, 1997)'
_computing_structure_solution 'SHELXS-97 (Sheldrick, 1990)'
_diffrn_ambient_temperature 173(2)
_diffrn_measured_fraction_theta_full 0.991
_diffrn_measured_fraction_theta_max 0.991
_diffrn_measurement_device_type 'Bruker X8 APEX II diffractometer'
_diffrn_measurement_method 'phi and omega scans'
_diffrn_radiation_monochromator graphite
_diffrn_radiation_source 'fine-focus sealed tube'
_diffrn_radiation_type MoK\a
_diffrn_radiation_wavelength 0.71073
_diffrn_reflns_av_R_equivalents 0.0439
_diffrn_reflns_av_sigmaI/netI 0.0688
_diffrn_reflns_limit_h_max 11
_diffrn_reflns_limit_h_min -10
_diffrn_reflns_limit_k_max 23
_diffrn_reflns_limit_k_min -23
_diffrn_reflns_limit_l_max 27
_diffrn_reflns_limit_l_min -23
_diffrn_reflns_number 21677
_diffrn_reflns_theta_full 28.53
_diffrn_reflns_theta_max 28.53
_diffrn_reflns_theta_min 2.28
_exptl_absorpt_coefficient_mu 0.596
_exptl_absorpt_correction_T_max 0.8901
_exptl_absorpt_correction_T_min 0.7753
_exptl_absorpt_correction_type multi-scan
_exptl_absorpt_process_details SADABS
_exptl_crystal_colour black
_exptl_crystal_density_diffrn 1.247
_exptl_crystal_density_method 'not measured'
_exptl_crystal_description block
_exptl_crystal_F_000 1212
_exptl_crystal_size_max 0.45
_exptl_crystal_size_mid 0.25
_exptl_crystal_size_min 0.20
_refine_diff_density_max 0.351
_refine_diff_density_min -0.329
_refine_diff_density_rms 0.056
_refine_ls_abs_structure_details 'Flack H D (1983), Acta Cryst. A39, 876-881'
_refine_ls_abs_structure_Flack 0.688(9)
_refine_ls_extinction_method none
_refine_ls_goodness_of_fit_ref 1.027
_refine_ls_hydrogen_treatment riding
_refine_ls_matrix_type full
_refine_ls_number_parameters 363
_refine_ls_number_reflns 7486
_refine_ls_number_restraints 0
_refine_ls_restrained_S_all 1.027
_refine_ls_R_factor_all 0.0606
_refine_ls_R_factor_gt 0.0416
_refine_ls_shift/su_max 0.006
_refine_ls_shift/su_mean 0.000
_refine_ls_structure_factor_coef Fsqd
_refine_ls_weighting_details 'calc w=1/[\s^2^(Fo^2^)+(0.0307P)^2^+0.0000P] where P=(Fo^2^+2Fc^2^)/3'
_refine_ls_weighting_scheme calc
_refine_ls_wR_factor_gt 0.0742
_refine_ls_wR_factor_ref 0.0806
_reflns_number_gt 5922
_reflns_number_total 7486
_reflns_threshold_expression >2sigma(I)
_cod_data_source_file ja908955t_si_002.cif
_cod_data_source_block acb13
_cod_original_cell_volume 3029.5(8)
_cod_database_code 4101857

loop_
_symmetry_equiv_pos_as_xyz
'x, y, z'
'-x+1/2, -y, z+1/2'
'-x, y+1/2, -z+1/2'
'x+1/2, -y+1/2, -z'

loop_
_atom_site_label
_atom_site_type_symbol
_atom_site_fract_x
_atom_site_fract_y
_atom_site_fract_z
_atom_site_U_iso_or_equiv
_atom_site_adp_type
_atom_site_occupancy
_atom_site_symmetry_multiplicity
_atom_site_calc_flag
_atom_site_refinement_flags
_atom_site_disorder_assembly
_atom_site_disorder_group
Co1 Co 0.12607(3) 0.401180(12) 0.873681(12) 0.01954(5) Uani 1 1 d . . .
N1 N 0.06138(17) 0.32410(8) 0.81672(7) 0.0212(4) Uani 1 1 d . . .
N2 N 0.01289(17) 0.34658(7) 0.93268(7) 0.0184(3) Uani 1 1 d . . .
N3 N 0.15942(16) 0.46094(7) 0.94918(7) 0.0192(4) Uani 1 1 d . . .
N4 N 0.2383(2) 0.45534(8) 0.81557(8) 0.0307(4) Uani 1 1 d . . .
N5 N 0.3080(2) 0.48838(10) 0.77953(10) 0.0537(6) Uani 1 1 d . . .
C1 C -0.0849(2) 0.20298(10) 0.80527(10) 0.0323(5) Uani 1 1 d . . .
H1A H -0.1418 0.2196 0.7654 0.048 Uiso 1 1 calc R . .
H1B H -0.1562 0.1733 0.8333 0.048 Uiso 1 1 calc R . .
H1C H 0.0062 0.1723 0.7922 0.048 Uiso 1 1 calc R . .
C2 C -0.0283(2) 0.26973(9) 0.84324(9) 0.0223(4) Uani 1 1 d . . .
C3 C -0.0592(2) 0.28138(9) 0.91172(9) 0.0203(4) Uani 1 1 d . . .
C4 C -0.1459(2) 0.23971(9) 0.95738(9) 0.0267(5) Uani 1 1 d . . .
H4A H -0.1986 0.1953 0.9437 0.032 Uiso 1 1 calc R . .
C5 C -0.1551(2) 0.26293(10) 1.02250(9) 0.0277(5) Uani 1 1 d . . .
H5A H -0.2131 0.2339 1.0538 0.033 Uiso 1 1 calc R . .
C6 C -0.0807(2) 0.32828(9) 1.04296(9) 0.0244(5) Uani 1 1 d . . .
H6A H -0.0880 0.3442 1.0879 0.029 Uiso 1 1 calc R . .
C7 C 0.0043(2) 0.37009(9) 0.99726(9) 0.0203(4) Uani 1 1 d . . .
C8 C 0.0912(2) 0.43819(9) 1.00536(9) 0.0199(4) Uani 1 1 d . . .
C9 C 0.1033(3) 0.47811(10) 1.07075(9) 0.0311(5) Uani 1 1 d . . .
H9A H 0.1789 0.5195 1.0669 0.047 Uiso 1 1 calc R . .
H9B H 0.1397 0.4430 1.1049 0.047 Uiso 1 1 calc R . .
H9C H -0.0010 0.4979 1.0831 0.047 Uiso 1 1 calc R . .
C10 C 0.1080(2) 0.31963(9) 0.74786(8) 0.0219(4) Uani 1 1 d . . .
C11 C 0.0153(2) 0.35558(10) 0.69986(9) 0.0260(5) Uani 1 1 d . . .
C12 C 0.0743(2) 0.35859(10) 0.63561(10) 0.0314(5) Uani 1 1 d . . .
H12A H 0.0138 0.3826 0.6020 0.038 Uiso 1 1 calc R . .
C13 C 0.2185(2) 0.32759(10) 0.61941(10) 0.0322(5) Uani 1 1 d . . .
H13A H 0.2580 0.3317 0.5753 0.039 Uiso 1 1 calc R . .
C14 C 0.3055(2) 0.29060(10) 0.66725(9) 0.0306(5) Uani 1 1 d . . .
H14A H 0.4043 0.2687 0.6555 0.037 Uiso 1 1 calc R . .
C15 C 0.2519(2) 0.28473(10) 0.73212(9) 0.0238(5) Uani 1 1 d . . .
C16 C -0.1431(2) 0.39066(10) 0.71657(10) 0.0344(5) Uani 1 1 d . . .
H16A H -0.1797 0.3688 0.7597 0.041 Uiso 1 1 calc R . .
C17 C -0.2686(3) 0.37351(13) 0.66439(11) 0.0489(7) Uani 1 1 d . . .
H17A H -0.2430 0.4001 0.6232 0.073 Uiso 1 1 calc R . .
H17B H -0.3725 0.3899 0.6806 0.073 Uiso 1 1 calc R . .
H17C H -0.2710 0.3195 0.6559 0.073 Uiso 1 1 calc R . .
C18 C -0.1292(3) 0.47491(12) 0.72569(14) 0.0643(8) Uani 1 1 d . . .
H18A H -0.0821 0.4972 0.6858 0.096 Uiso 1 1 calc R . .
H18B H -0.0618 0.4856 0.7642 0.096 Uiso 1 1 calc R . .
H18C H -0.2348 0.4963 0.7330 0.096 Uiso 1 1 calc R . .
C19 C 0.3493(2) 0.24277(10) 0.78358(9) 0.0287(5) Uani 1 1 d . . .
H19A H 0.2793 0.2334 0.8229 0.034 Uiso 1 1 calc R . .
C20 C 0.4068(3) 0.16660(12) 0.75827(11) 0.0574(8) Uani 1 1 d . . .
H20A H 0.3156 0.1366 0.7441 0.086 Uiso 1 1 calc R . .
H20B H 0.4630 0.1404 0.7940 0.086 Uiso 1 1 calc R . .
H20C H 0.4786 0.1740 0.7205 0.086 Uiso 1 1 calc R . .
C21 C 0.4881(3) 0.28893(13) 0.80709(11) 0.0517(7) Uani 1 1 d . . .
H21A H 0.5600 0.2983 0.7697 0.077 Uiso 1 1 calc R . .
H21B H 0.5447 0.2617 0.8421 0.077 Uiso 1 1 calc R . .
H21C H 0.4497 0.3368 0.8247 0.077 Uiso 1 1 calc R . .
C22 C 0.2542(2) 0.52797(9) 0.94843(9) 0.0215(4) Uani 1 1 d . . .
C23 C 0.4189(2) 0.52102(10) 0.95269(10) 0.0294(5) Uani 1 1 d . . .
C24 C 0.5090(2) 0.58593(11) 0.94739(10) 0.0388(6) Uani 1 1 d . . .
H24A H 0.6212 0.5826 0.9499 0.047 Uiso 1 1 calc R . .
C25 C 0.4403(3) 0.65412(12) 0.93876(10) 0.0392(6) Uani 1 1 d . . .
H25A H 0.5047 0.6976 0.9358 0.047 Uiso 1 1 calc R . .
C26 C 0.2781(3) 0.66059(11) 0.93432(10) 0.0340(6) Uani 1 1 d . . .
H26A H 0.2315 0.7084 0.9276 0.041 Uiso 1 1 calc R . .
C27 C 0.1810(2) 0.59701(10) 0.93962(9) 0.0246(4) Uani 1 1 d . . .
C28 C 0.4998(2) 0.44620(11) 0.96339(11) 0.0403(6) Uani 1 1 d . . .
H28A H 0.4200 0.4059 0.9547 0.048 Uiso 1 1 calc R . .
C29 C 0.5539(3) 0.43884(13) 1.03566(13) 0.0542(7) Uani 1 1 d . . .
H29A H 0.5953 0.3883 1.0432 0.081 Uiso 1 1 calc R . .
H29B H 0.4638 0.4479 1.0653 0.081 Uiso 1 1 calc R . .
H29C H 0.6374 0.4756 1.0447 0.081 Uiso 1 1 calc R . .
C30 C 0.6385(3) 0.43391(12) 0.91639(12) 0.0541(7) Uani 1 1 d . . .
H30A H 0.7255 0.4676 0.9285 0.081 Uiso 1 1 calc R . .
H30B H 0.6049 0.4443 0.8707 0.081 Uiso 1 1 calc R . .
H30C H 0.6745 0.3818 0.9197 0.081 Uiso 1 1 calc R . .
C31 C 0.0026(2) 0.60547(11) 0.93356(9) 0.0314(5) Uani 1 1 d . . .
H31A H -0.0465 0.5557 0.9435 0.038 Uiso 1 1 calc R . .
C32 C -0.0635(3) 0.66206(11) 0.98312(10) 0.0386(6) Uani 1 1 d . . .
H32A H -0.0208 0.7119 0.9732 0.058 Uiso 1 1 calc R . .
H32B H -0.0329 0.6474 1.0283 0.058 Uiso 1 1 calc R . .
H32C H -0.1794 0.6632 0.9797 0.058 Uiso 1 1 calc R . .
C33 C -0.0441(3) 0.62724(12) 0.86342(11) 0.0538(7) Uani 1 1 d . . .
H33A H -0.0056 0.6779 0.8539 0.081 Uiso 1 1 calc R . .
H33B H -0.1598 0.6260 0.8592 0.081 Uiso 1 1 calc R . .
H33C H 0.0030 0.5919 0.8318 0.081 Uiso 1 1 calc R . .

loop_
_atom_site_aniso_label
_atom_site_aniso_U_11
_atom_site_aniso_U_22
_atom_site_aniso_U_33
_atom_site_aniso_U_23
_atom_site_aniso_U_13
_atom_site_aniso_U_12
Co1 0.02247(10) 0.01921(10) 0.01693(11) 0.00000(11) 0.00170(11) -0.00277(11)
N1 0.0243(8) 0.0213(8) 0.0178(8) 0.0009(6) 0.0015(6) -0.0002(6)
N2 0.0190(7) 0.0170(7) 0.0191(8) -0.0009(6) 0.0013(6) 0.0010(6)
N3 0.0211(8) 0.0157(7) 0.0207(8) -0.0002(6) -0.0016(6) 0.0016(6)
N4 0.0408(10) 0.0267(9) 0.0246(9) -0.0036(7) 0.0029(8) -0.0107(8)
N5 0.0680(14) 0.0518(12) 0.0412(12) 0.0000(10) 0.0140(10) -0.0265(10)
C1 0.0384(12) 0.0290(10) 0.0294(11) -0.0046(9) 0.0002(9) -0.0112(9)
C2 0.0222(10) 0.0207(10) 0.0240(10) -0.0017(8) 0.0007(8) -0.0025(8)
C3 0.0186(9) 0.0192(9) 0.0232(10) -0.0006(8) 0.0002(7) -0.0020(7)
C4 0.0287(11) 0.0225(9) 0.0288(11) 0.0010(8) 0.0029(9) -0.0039(9)
C5 0.0328(12) 0.0259(10) 0.0245(11) 0.0055(8) 0.0086(8) -0.0039(9)
C6 0.0295(10) 0.0259(10) 0.0177(10) 0.0015(8) 0.0051(8) 0.0014(8)
C7 0.0189(9) 0.0222(9) 0.0199(10) 0.0002(7) 0.0004(8) 0.0044(7)
C8 0.0249(10) 0.0178(8) 0.0171(9) 0.0012(7) -0.0006(7) 0.0048(7)
C9 0.0427(12) 0.0278(10) 0.0228(10) -0.0033(8) 0.0024(9) -0.0043(9)
C10 0.0290(10) 0.0201(9) 0.0168(9) -0.0020(7) 0.0007(8) -0.0075(8)
C11 0.0325(11) 0.0229(10) 0.0227(11) -0.0022(8) -0.0015(9) -0.0060(8)
C12 0.0447(12) 0.0289(10) 0.0205(11) 0.0027(9) -0.0052(9) -0.0040(9)
C13 0.0442(12) 0.0378(11) 0.0145(10) -0.0009(9) 0.0062(9) -0.0127(9)
C14 0.0306(11) 0.0381(11) 0.0230(11) -0.0047(9) 0.0055(8) -0.0062(9)
C15 0.0245(10) 0.0269(10) 0.0198(10) -0.0040(8) -0.0007(8) -0.0076(8)
C16 0.0403(12) 0.0363(11) 0.0267(11) 0.0013(9) -0.0043(9) 0.0026(10)
C17 0.0390(13) 0.0605(15) 0.0472(15) 0.0023(12) -0.0090(11) 0.0025(11)
C18 0.0562(16) 0.0429(13) 0.094(2) -0.0174(13) -0.0131(17) 0.0118(14)
C19 0.0273(11) 0.0388(11) 0.0199(10) -0.0012(9) 0.0017(8) 0.0011(9)
C20 0.087(2) 0.0465(14) 0.0388(14) -0.0080(11) -0.0174(14) 0.0209(14)
C21 0.0412(14) 0.0600(15) 0.0538(16) 0.0057(13) -0.0173(12) -0.0066(12)
C22 0.0272(10) 0.0224(10) 0.0148(10) -0.0025(8) 0.0029(8) -0.0055(8)
C23 0.0288(11) 0.0251(10) 0.0343(12) -0.0108(9) 0.0043(9) -0.0055(8)
C24 0.0302(11) 0.0389(13) 0.0474(14) -0.0166(10) 0.0116(10) -0.0120(10)
C25 0.0493(14) 0.0322(12) 0.0363(13) -0.0049(10) 0.0167(10) -0.0198(10)
C26 0.0628(15) 0.0180(10) 0.0213(11) -0.0007(9) 0.0040(10) -0.0036(10)
C27 0.0361(10) 0.0209(9) 0.0167(9) -0.0006(9) -0.0008(7) -0.0008(9)
C28 0.0233(11) 0.0298(11) 0.0679(16) -0.0158(11) -0.0029(11) -0.0011(9)
C29 0.0462(15) 0.0460(14) 0.0704(19) 0.0005(13) -0.0045(13) 0.0071(12)
C30 0.0317(12) 0.0567(13) 0.0741(17) -0.0284(13) -0.0028(12) 0.0051(12)
C31 0.0425(11) 0.0196(10) 0.0320(11) -0.0008(9) -0.0090(9) -0.0002(10)
C32 0.0400(13) 0.0379(12) 0.0378(13) -0.0072(10) -0.0074(10) 0.0030(10)
C33 0.0754(17) 0.0504(14) 0.0356(15) -0.0118(11) -0.0208(12) 0.0222(12)

loop_
_atom_type_symbol
_atom_type_description
_atom_type_scat_dispersion_real
_atom_type_scat_dispersion_imag
_atom_type_scat_source
C C 0.0033 0.0016 'International Tables Vol C Tables 4.2.6.8 and 6.1.1.4'
H H 0.0000 0.0000 'International Tables Vol C Tables 4.2.6.8 and 6.1.1.4'
N N 0.0061 0.0033 'International Tables Vol C Tables 4.2.6.8 and 6.1.1.4'
Co Co 0.3494 0.9721 'International Tables Vol C Tables 4.2.6.8 and 6.1.1.4'

loop_
_geom_angle_atom_site_label_1
_geom_angle_atom_site_label_2
_geom_angle_atom_site_label_3
_geom_angle
_geom_angle_site_symmetry_1
_geom_angle_site_symmetry_3
_geom_angle_publ_flag
N4 Co1 N2 179.80(8) . . ?
N4 Co1 N1 98.73(7) . . ?
N2 Co1 N1 81.47(6) . . ?
N4 Co1 N3 98.18(7) . . ?
N2 Co1 N3 81.63(6) . . ?
N1 Co1 N3 163.07(6) . . ?
C2 N1 C10 119.72(15) . . ?
C2 N1 Co1 116.93(12) . . ?
C10 N1 Co1 123.30(11) . . ?
C7 N2 C3 121.74(14) . . ?
C7 N2 Co1 119.09(11) . . ?
C3 N2 Co1 119.15(11) . . ?
C8 N3 C22 120.18(14) . . ?
C8 N3 Co1 116.65(11) . . ?
C22 N3 Co1 123.17(11) . . ?
N5 N4 Co1 179.55(19) . . ?
N1 C2 C3 112.59(16) . . ?
N1 C2 C1 123.66(16) . . ?
C3 C2 C1 123.72(16) . . ?
N2 C3 C4 118.80(16) . . ?
N2 C3 C2 109.86(15) . . ?
C4 C3 C2 131.35(17) . . ?
C5 C4 C3 119.84(16) . . ?
C4 C5 C6 120.67(17) . . ?
C7 C6 C5 119.40(17) . . ?
N2 C7 C6 119.53(16) . . ?
N2 C7 C8 110.01(15) . . ?
C6 C7 C8 130.45(17) . . ?
N3 C8 C7 112.62(15) . . ?
N3 C8 C9 124.77(15) . . ?
C7 C8 C9 122.62(16) . . ?
C11 C10 C15 122.17(16) . . ?
C11 C10 N1 119.05(16) . . ?
C15 C10 N1 118.56(16) . . ?
C12 C11 C10 117.44(18) . . ?
C12 C11 C16 120.55(17) . . ?
C10 C11 C16 122.00(17) . . ?
C13 C12 C11 121.54(19) . . ?
C12 C13 C14 119.89(19) . . ?
C13 C14 C15 121.30(19) . . ?
C14 C15 C10 117.55(17) . . ?
C14 C15 C19 120.16(17) . . ?
C10 C15 C19 122.28(16) . . ?
C11 C16 C18 111.62(18) . . ?
C11 C16 C17 112.19(16) . . ?
C18 C16 C17 109.62(18) . . ?
C21 C19 C15 111.36(16) . . ?
C21 C19 C20 110.10(18) . . ?
C15 C19 C20 112.50(16) . . ?
C27 C22 C23 121.91(17) . . ?
C27 C22 N3 119.42(17) . . ?
C23 C22 N3 118.56(15) . . ?
C24 C23 C22 117.70(17) . . ?
C24 C23 C28 119.97(18) . . ?
C22 C23 C28 122.33(17) . . ?
C25 C24 C23 121.6(2) . . ?
C24 C25 C26 120.5(2) . . ?
C25 C26 C27 120.50(19) . . ?
C22 C27 C26 117.83(18) . . ?
C22 C27 C31 122.65(17) . . ?
C26 C27 C31 119.49(18) . . ?
C23 C28 C30 112.67(18) . . ?
C23 C28 C29 110.20(18) . . ?
C30 C28 C29 110.43(19) . . ?
C33 C31 C27 110.97(18) . . ?
C33 C31 C32 110.12(17) . . ?
C27 C31 C32 112.09(16) . . ?

loop_
_geom_bond_atom_site_label_1
_geom_bond_atom_site_label_2
_geom_bond_distance
_geom_bond_site_symmetry_2
_geom_bond_publ_flag
Co1 N4 1.7884(16) . ?
Co1 N2 1.8084(14) . ?
Co1 N1 1.8719(15) . ?
Co1 N3 1.8773(14) . ?
N1 C2 1.341(2) . ?
N1 C10 1.442(2) . ?
N2 C7 1.367(2) . ?
N2 C3 1.379(2) . ?
N3 C8 1.331(2) . ?
N3 C22 1.439(2) . ?
N4 N5 1.104(2) . ?
C1 C2 1.494(2) . ?
C2 C3 1.418(2) . ?
C3 C4 1.390(2) . ?
C4 C5 1.376(2) . ?
C5 C6 1.387(2) . ?
C6 C7 1.384(2) . ?
C7 C8 1.429(2) . ?
C8 C9 1.500(2) . ?
C10 C11 1.399(3) . ?
C10 C15 1.401(3) . ?
C11 C12 1.386(3) . ?
C11 C16 1.513(3) . ?
C12 C13 1.375(3) . ?
C13 C14 1.379(3) . ?
C14 C15 1.385(3) . ?
C15 C19 1.519(3) . ?
C16 C18 1.520(3) . ?
C16 C17 1.522(3) . ?
C19 C21 1.508(3) . ?
C19 C20 1.531(3) . ?
C22 C27 1.390(2) . ?
C22 C23 1.397(3) . ?
C23 C24 1.390(3) . ?
C23 C28 1.515(3) . ?
C24 C25 1.359(3) . ?
C25 C26 1.376(3) . ?
C26 C27 1.404(3) . ?
C27 C31 1.517(3) . ?
C28 C30 1.520(3) . ?
C28 C29 1.529(3) . ?
C31 C33 1.516(3) . ?
C31 C32 1.525(3) . ?
